data_7715310
loop_
_publ_author_name
'Dorow, Richard C. C.'
'Liebing, Phil'
'G&#xf6;rls, Helmar'
'Westerhausen, Matthias'

_publ_section_title
;
 Coordination chemistry of alkali metal dimesityl-thio- and
 dimesityl-selenophosphinites
 [(L)<sub>2</sub>A-EPMes<sub>2</sub>]<sub>2</sub> (A = Li, Na, K; E = S,
 Se; L = THF, THP) and [(18C6)K-SPMes<sub>2</sub>].
;
_journal_issue 12
_journal_name_full 'Dalton transactions (Cambridge, England : 2003)'
_journal_page_first 5711
_journal_page_last 5720
_journal_paper_doi 10.1039/d4dt00264d
_journal_volume 53
_journal_year 2024
_chemical_formula_moiety 'C18 H23 P Se'
_chemical_formula_sum 'C18 H23 P Se'
_chemical_formula_weight 349.29
_space_group_crystal_system triclinic
_space_group_IT_number 2
_space_group_name_Hall '-P 1'
_space_group_name_H-M_alt 'P -1'
_atom_sites_solution_hydrogens mixed
_atom_sites_solution_primary direct
_atom_sites_solution_secondary difmap
_audit_creation_method SHELXL-2018/3
_audit_update_record
;
2022-07-05 deposited with the CCDC.	2024-02-29 downloaded from the CCDC.
;
_cell_angle_alpha 82.479(5)
_cell_angle_beta 77.391(5)
_cell_angle_gamma 89.456(5)
_cell_formula_units_Z 2
_cell_length_a 8.1648(17)
_cell_length_b 8.5743(16)
_cell_length_c 12.161(2)
_cell_measurement_reflns_used 11315
_cell_measurement_temperature 133(2)
_cell_measurement_theta_max 31.567
_cell_measurement_theta_min 2.396
_cell_volume 823.5(3)
_computing_cell_refinement DENZO
_computing_data_collection COLLECT
_computing_data_reduction DENZO
_computing_molecular_graphics SHELXTL/PC
_computing_publication_material 'SHELXL-2018/3 (Sheldrick, 2018)'
_computing_structure_refinement 'SHELXL-2018/3 (Sheldrick, 2018)'
_computing_structure_solution 'SHELXT 2018/2 (Sheldrick, 2018)'
_diffrn_ambient_temperature 133(2)
_diffrn_measured_fraction_theta_full 0.999
_diffrn_measured_fraction_theta_max 0.886
_diffrn_measurement_device_type KappaCCD
_diffrn_measurement_method 'phi + omega - scans'
_diffrn_radiation_type MoK\a
_diffrn_radiation_wavelength 0.71073
_diffrn_reflns_av_R_equivalents 0.0191
_diffrn_reflns_av_unetI/netI 0.0255
_diffrn_reflns_Laue_measured_fraction_full 0.999
_diffrn_reflns_Laue_measured_fraction_max 0.886
_diffrn_reflns_limit_h_max 11
_diffrn_reflns_limit_h_min -11
_diffrn_reflns_limit_k_max 12
_diffrn_reflns_limit_k_min -12
_diffrn_reflns_limit_l_max 16
_diffrn_reflns_limit_l_min -17
_diffrn_reflns_number 11315
_diffrn_reflns_point_group_measured_fraction_full 0.999
_diffrn_reflns_point_group_measured_fraction_max 0.886
_diffrn_reflns_theta_full 25.242
_diffrn_reflns_theta_max 31.567
_diffrn_reflns_theta_min 2.396
_exptl_absorpt_coefficient_mu 2.366
_exptl_absorpt_correction_T_max 0.7456
_exptl_absorpt_correction_T_min 0.6075
_exptl_absorpt_correction_type multi-scan
_exptl_absorpt_process_details
; 
 SADABS 2016/2: Krause, L., Herbst-Irmer, R., Sheldrick G.M. & Stalke D., 
 J. Appl. Cryst. 48 (2015) 3-10 
;
_exptl_crystal_colour colourless
_exptl_crystal_density_diffrn 1.409
_exptl_crystal_density_method 'not measured'
_exptl_crystal_description prism
_exptl_crystal_F_000 360
_exptl_crystal_size_max 0.250
_exptl_crystal_size_mid 0.170
_exptl_crystal_size_min 0.080
_refine_diff_density_max 0.429
_refine_diff_density_min -0.371
_refine_diff_density_rms 0.061
_refine_ls_extinction_method none
_refine_ls_goodness_of_fit_ref 1.020
_refine_ls_hydrogen_treatment mixed
_refine_ls_matrix_type full
_refine_ls_number_parameters 191
_refine_ls_number_reflns 4881
_refine_ls_number_restraints 0
_refine_ls_restrained_S_all 1.020
_refine_ls_R_factor_all 0.0298
_refine_ls_R_factor_gt 0.0235
_refine_ls_shift/su_max 0.001
_refine_ls_shift/su_mean 0.000
_refine_ls_structure_factor_coef Fsqd
_refine_ls_weighting_details 'w=1/[\s^2^(Fo^2^)+(0.0277P)^2^+0.3608P] where P=(Fo^2^+2Fc^2^)/3'
_refine_ls_weighting_scheme calc
_refine_ls_wR_factor_gt 0.0564
_refine_ls_wR_factor_ref 0.0590
_reflns_Friedel_coverage 0.000
_reflns_number_gt 4313
_reflns_number_total 4881
_reflns_threshold_expression 'I > 2\s(I)'
_cod_data_source_file d4dt00264d2.cif
_cod_data_source_block BN246_1b
_cod_depositor_comments 'Adding full bibliography for 7715309--7715318.cif.'
_cod_database_code 7715310
_shelx_shelxl_version_number 2018/3
_shelx_space_group_comment
; 
The symmetry employed for this shelxl refinement is uniquely defined 
by the following loop, which should always be used as a source of 
symmetry information in preference to the above space-group names. 
They are only intended as comments. 
;
_shelx_estimated_absorpt_t_min 0.589
_shelx_estimated_absorpt_t_max 0.833

loop_
_space_group_symop_operation_xyz
'x, y, z'
'-x, -y, -z'

loop_
_atom_site_label
_atom_site_type_symbol
_atom_site_fract_x
_atom_site_fract_y
_atom_site_fract_z
_atom_site_U_iso_or_equiv
_atom_site_adp_type
_atom_site_occupancy
_atom_site_site_symmetry_order
_atom_site_calc_flag
_atom_site_refinement_flags_posn
_atom_site_refinement_flags_adp
_atom_site_refinement_flags_occupancy
_atom_site_disorder_assembly
_atom_site_disorder_group
Se1 Se 0.21532(2) 0.65506(2) 0.73674(2) 0.01825(5) Uani 1 1 d . . . . .
P1 P 0.46452(4) 0.66711(4) 0.75832(3) 0.01242(7) Uani 1 1 d . . . . .
H1 H 0.476(2) 0.780(2) 0.8194(15) 0.019(4) Uiso 1 1 d . . . . .
C1 C 0.55740(16) 0.50598(15) 0.83680(11) 0.0126(2) Uani 1 1 d . . . . .
C2 C 0.70714(16) 0.54454(15) 0.86902(11) 0.0142(2) Uani 1 1 d . . . . .
C3 C 0.79474(17) 0.42503(16) 0.91931(12) 0.0165(2) Uani 1 1 d . . . . .
H3 H 0.895963 0.450738 0.939903 0.020 Uiso 1 1 calc R U . . .
C4 C 0.73772(17) 0.26917(16) 0.94011(11) 0.0165(2) Uani 1 1 d . . . . .
C5 C 0.58661(17) 0.23557(15) 0.91290(11) 0.0161(2) Uani 1 1 d . . . . .
H5 H 0.544501 0.130240 0.929706 0.019 Uiso 1 1 calc R U . . .
C6 C 0.49354(16) 0.34974(15) 0.86185(11) 0.0142(2) Uani 1 1 d . . . . .
C7 C 0.78002(17) 0.70989(16) 0.85104(12) 0.0178(3) Uani 1 1 d . . . . .
H7A H 0.808504 0.748352 0.769543 0.027 Uiso 1 1 calc R U . . .
H7B H 0.881467 0.709358 0.881772 0.027 Uiso 1 1 calc R U . . .
H7C H 0.697273 0.779049 0.890178 0.027 Uiso 1 1 calc R U . . .
C8 C 0.83742(19) 0.14097(17) 0.99109(13) 0.0219(3) Uani 1 1 d . . . . .
H8A H 0.813332 0.138650 1.073847 0.033 Uiso 1 1 calc R U . . .
H8B H 0.957547 0.161879 0.960088 0.033 Uiso 1 1 calc R U . . .
H8C H 0.806100 0.039168 0.972405 0.033 Uiso 1 1 calc R U . . .
C9 C 0.33174(18) 0.29576(16) 0.83653(12) 0.0189(3) Uani 1 1 d . . . . .
H9A H 0.237666 0.352106 0.877485 0.028 Uiso 1 1 calc R U . . .
H9B H 0.315210 0.182424 0.861028 0.028 Uiso 1 1 calc R U . . .
H9C H 0.337345 0.317708 0.754639 0.028 Uiso 1 1 calc R U . . .
C10 C 0.61618(16) 0.73141(15) 0.62693(11) 0.0129(2) Uani 1 1 d . . . . .
C11 C 0.64587(17) 0.89450(15) 0.59386(11) 0.0152(2) Uani 1 1 d . . . . .
C12 C 0.76412(18) 0.94513(16) 0.49432(12) 0.0179(3) Uani 1 1 d . . . . .
H12 H 0.785543 1.054742 0.472292 0.021 Uiso 1 1 calc R U . . .
C13 C 0.85162(17) 0.83961(16) 0.42635(11) 0.0175(3) Uani 1 1 d . . . . .
C14 C 0.81692(18) 0.67957(16) 0.45909(12) 0.0182(3) Uani 1 1 d . . . . .
H14 H 0.874808 0.606616 0.412756 0.022 Uiso 1 1 calc R U . . .
C15 C 0.69964(17) 0.62281(15) 0.55793(11) 0.0157(2) Uani 1 1 d . . . . .
C16 C 0.5544(2) 1.01735(16) 0.66131(13) 0.0215(3) Uani 1 1 d . . . . .
H16A H 0.434474 0.989671 0.684192 0.032 Uiso 1 1 calc R U . . .
H16B H 0.569737 1.120293 0.614289 0.032 Uiso 1 1 calc R U . . .
H16C H 0.599599 1.021754 0.729177 0.032 Uiso 1 1 calc R U . . .
C17 C 0.9770(2) 0.89728(19) 0.31837(13) 0.0251(3) Uani 1 1 d . . . . .
H17A H 0.922728 0.970558 0.269243 0.038 Uiso 1 1 calc R U . . .
H17B H 1.019052 0.807592 0.278806 0.038 Uiso 1 1 calc R U . . .
H17C H 1.070884 0.951200 0.336835 0.038 Uiso 1 1 calc R U . . .
C18 C 0.6653(2) 0.44739(16) 0.58355(13) 0.0226(3) Uani 1 1 d . . . . .
H18A H 0.722867 0.402683 0.642850 0.034 Uiso 1 1 calc R U . . .
H18B H 0.706490 0.398458 0.514509 0.034 Uiso 1 1 calc R U . . .
H18C H 0.544172 0.427317 0.609903 0.034 Uiso 1 1 calc R U . . .

loop_
_atom_site_aniso_label
_atom_site_aniso_U_11
_atom_site_aniso_U_22
_atom_site_aniso_U_33
_atom_site_aniso_U_23
_atom_site_aniso_U_13
_atom_site_aniso_U_12
Se1 0.01295(7) 0.02263(8) 0.01878(7) -0.00176(5) -0.00328(5) 0.00208(5)
P1 0.01247(14) 0.01251(14) 0.01145(15) -0.00148(11) -0.00092(11) 0.00073(11)
C1 0.0125(5) 0.0131(5) 0.0108(5) -0.0004(4) -0.0005(4) 0.0009(4)
C2 0.0130(6) 0.0157(6) 0.0124(6) -0.0021(5) 0.0003(4) -0.0007(4)
C3 0.0140(6) 0.0193(6) 0.0161(6) -0.0029(5) -0.0028(5) 0.0017(5)
C4 0.0193(6) 0.0166(6) 0.0123(6) -0.0010(5) -0.0013(5) 0.0045(5)
C5 0.0190(6) 0.0139(6) 0.0131(6) -0.0004(5) 0.0004(5) -0.0008(5)
C6 0.0142(6) 0.0155(6) 0.0116(6) -0.0016(4) -0.0004(4) -0.0019(5)
C7 0.0150(6) 0.0169(6) 0.0214(7) -0.0018(5) -0.0040(5) -0.0022(5)
C8 0.0246(7) 0.0197(7) 0.0207(7) -0.0002(5) -0.0053(6) 0.0063(5)
C9 0.0175(6) 0.0164(6) 0.0222(7) 0.0005(5) -0.0048(5) -0.0046(5)
C10 0.0133(5) 0.0128(5) 0.0119(6) -0.0002(4) -0.0017(4) -0.0007(4)
C11 0.0169(6) 0.0128(6) 0.0158(6) -0.0015(5) -0.0036(5) -0.0004(5)
C12 0.0208(6) 0.0139(6) 0.0180(6) 0.0014(5) -0.0039(5) -0.0035(5)
C13 0.0166(6) 0.0207(6) 0.0138(6) 0.0003(5) -0.0020(5) -0.0030(5)
C14 0.0193(6) 0.0186(6) 0.0151(6) -0.0027(5) -0.0001(5) 0.0003(5)
C15 0.0183(6) 0.0140(6) 0.0139(6) -0.0011(5) -0.0019(5) -0.0004(5)
C16 0.0265(7) 0.0134(6) 0.0229(7) -0.0031(5) -0.0013(6) 0.0014(5)
C17 0.0241(7) 0.0292(8) 0.0175(7) 0.0014(6) 0.0029(6) -0.0064(6)
C18 0.0333(8) 0.0128(6) 0.0177(7) -0.0038(5) 0.0043(6) -0.0011(5)

loop_
_atom_type_symbol
_atom_type_description
_atom_type_scat_dispersion_real
_atom_type_scat_dispersion_imag
_atom_type_scat_source
C C 0.0033 0.0016 'International Tables Vol C Tables 4.2.6.8 and 6.1.1.4'
H H 0.0000 0.0000 'International Tables Vol C Tables 4.2.6.8 and 6.1.1.4'
P P 0.1023 0.0942 'International Tables Vol C Tables 4.2.6.8 and 6.1.1.4'
Se Se -0.0929 2.2259 'International Tables Vol C Tables 4.2.6.8 and 6.1.1.4'

loop_
_geom_angle_atom_site_label_1
_geom_angle_atom_site_label_2
_geom_angle_atom_site_label_3
_geom_angle
_geom_angle_site_symmetry_1
_geom_angle_site_symmetry_3
_geom_angle_publ_flag
C10 P1 C1 107.65(6) . . ?
C10 P1 Se1 113.42(5) . . ?
C1 P1 Se1 122.17(4) . . ?
C10 P1 H1 102.3(8) . . ?
C1 P1 H1 100.1(8) . . ?
Se1 P1 H1 108.5(8) . . ?
C6 C1 C2 119.87(12) . . ?
C6 C1 P1 124.47(10) . . ?
C2 C1 P1 115.61(9) . . ?
C3 C2 C1 119.16(12) . . ?
C3 C2 C7 117.30(12) . . ?
C1 C2 C7 123.54(12) . . ?
C4 C3 C2 121.75(13) . . ?
C4 C3 H3 119.1 . . ?
C2 C3 H3 119.1 . . ?
C5 C4 C3 117.99(12) . . ?
C5 C4 C8 121.15(13) . . ?
C3 C4 C8 120.86(13) . . ?
C4 C5 C6 122.95(12) . . ?
C4 C5 H5 118.5 . . ?
C6 C5 H5 118.5 . . ?
C5 C6 C1 118.14(12) . . ?
C5 C6 C9 117.09(11) . . ?
C1 C6 C9 124.77(12) . . ?
C2 C7 H7A 109.5 . . ?
C2 C7 H7B 109.5 . . ?
H7A C7 H7B 109.5 . . ?
C2 C7 H7C 109.5 . . ?
H7A C7 H7C 109.5 . . ?
H7B C7 H7C 109.5 . . ?
C4 C8 H8A 109.5 . . ?
C4 C8 H8B 109.5 . . ?
H8A C8 H8B 109.5 . . ?
C4 C8 H8C 109.5 . . ?
H8A C8 H8C 109.5 . . ?
H8B C8 H8C 109.5 . . ?
C6 C9 H9A 109.5 . . ?
C6 C9 H9B 109.5 . . ?
H9A C9 H9B 109.5 . . ?
C6 C9 H9C 109.5 . . ?
H9A C9 H9C 109.5 . . ?
H9B C9 H9C 109.5 . . ?
C15 C10 C11 120.29(12) . . ?
C15 C10 P1 121.41(10) . . ?
C11 C10 P1 118.28(10) . . ?
C12 C11 C10 118.79(12) . . ?
C12 C11 C16 118.33(12) . . ?
C10 C11 C16 122.88(12) . . ?
C13 C12 C11 121.88(12) . . ?
C13 C12 H12 119.1 . . ?
C11 C12 H12 119.1 . . ?
C14 C13 C12 118.27(12) . . ?
C14 C13 C17 120.82(13) . . ?
C12 C13 C17 120.88(13) . . ?
C13 C14 C15 122.08(13) . . ?
C13 C14 H14 119.0 . . ?
C15 C14 H14 119.0 . . ?
C14 C15 C10 118.63(12) . . ?
C14 C15 C18 118.11(12) . . ?
C10 C15 C18 123.24(12) . . ?
C11 C16 H16A 109.5 . . ?
C11 C16 H16B 109.5 . . ?
H16A C16 H16B 109.5 . . ?
C11 C16 H16C 109.5 . . ?
H16A C16 H16C 109.5 . . ?
H16B C16 H16C 109.5 . . ?
C13 C17 H17A 109.5 . . ?
C13 C17 H17B 109.5 . . ?
H17A C17 H17B 109.5 . . ?
C13 C17 H17C 109.5 . . ?
H17A C17 H17C 109.5 . . ?
H17B C17 H17C 109.5 . . ?
C15 C18 H18A 109.5 . . ?
C15 C18 H18B 109.5 . . ?
H18A C18 H18B 109.5 . . ?
C15 C18 H18C 109.5 . . ?
H18A C18 H18C 109.5 . . ?
H18B C18 H18C 109.5 . . ?

loop_
_geom_bond_atom_site_label_1
_geom_bond_atom_site_label_2
_geom_bond_distance
_geom_bond_site_symmetry_2
_geom_bond_publ_flag
Se1 P1 2.1128(5) . ?
P1 C10 1.8191(13) . ?
P1 C1 1.8291(13) . ?
P1 H1 1.308(17) . ?
C1 C6 1.4129(18) . ?
C1 C2 1.4171(18) . ?
C2 C3 1.3960(19) . ?
C2 C7 1.5133(18) . ?
C3 C4 1.3924(19) . ?
C3 H3 0.9500 . ?
C4 C5 1.387(2) . ?
C4 C8 1.5101(19) . ?
C5 C6 1.3978(19) . ?
C5 H5 0.9500 . ?
C6 C9 1.5103(19) . ?
C7 H7A 0.9800 . ?
C7 H7B 0.9800 . ?
C7 H7C 0.9800 . ?
C8 H8A 0.9800 . ?
C8 H8B 0.9800 . ?
C8 H8C 0.9800 . ?
C9 H9A 0.9800 . ?
C9 H9B 0.9800 . ?
C9 H9C 0.9800 . ?
C10 C15 1.4066(18) . ?
C10 C11 1.4116(18) . ?
C11 C12 1.3950(19) . ?
C11 C16 1.5113(19) . ?
C12 C13 1.392(2) . ?
C12 H12 0.9500 . ?
C13 C14 1.3917(19) . ?
C13 C17 1.5066(19) . ?
C14 C15 1.3970(19) . ?
C14 H14 0.9500 . ?
C15 C18 1.5117(19) . ?
C16 H16A 0.9800 . ?
C16 H16B 0.9800 . ?
C16 H16C 0.9800 . ?
C17 H17A 0.9800 . ?
C17 H17B 0.9800 . ?
C17 H17C 0.9800 . ?
C18 H18A 0.9800 . ?
C18 H18B 0.9800 . ?
C18 H18C 0.9800 . ?
